data_1503764
loop_
_publ_author_name
'Kaeobamrung, Juthanat'
'Bode, Jeffrey W.'

_publ_section_title
;
 Stereodivergency of triazolium and imidazolium-derived NHCs for
 catalytic, enantioselective cyclopentane synthesis.
;
_journal_issue 3
_journal_name_full 'Organic letters'
_journal_page_first 677
_journal_page_last 680
_journal_paper_doi 10.1021/ol802739d
_journal_volume 11
_journal_year 2009
_chemical_absolute_configuration ad
_chemical_formula_sum 'C21 H21 Br O3'
_chemical_formula_weight 401.29
_chemical_name_systematic
; 
 ? 
;
_space_group_IT_number 19
_symmetry_cell_setting orthorhombic
_symmetry_space_group_name_Hall 'P 2ac 2ab'
_symmetry_space_group_name_H-M 'P 21 21 21'
_atom_sites_solution_hydrogens geom
_atom_sites_solution_primary direct
_atom_sites_solution_secondary difmap
_audit_creation_method SHELXL-97
_cell_angle_alpha 90.00
_cell_angle_beta 90.00
_cell_angle_gamma 90.00
_cell_formula_units_Z 4
_cell_length_a 6.108(2)
_cell_length_b 17.021(6)
_cell_length_c 17.923(7)
_cell_measurement_temperature 273(2)
_cell_volume 1863.4(12)
_computing_structure_refinement 'SHELXL-97 (Sheldrick, 1997)'
_computing_structure_solution 'SHELXS-97 (Sheldrick, 1990)'
_diffrn_ambient_temperature 273(2)
_diffrn_measured_fraction_theta_full 0.948
_diffrn_measured_fraction_theta_max 0.948
_diffrn_measurement_device_type 'CCD area detector'
_diffrn_measurement_method 'Omega scan'
_diffrn_radiation_monochromator graphite
_diffrn_radiation_source 'fine-focus sealed tube'
_diffrn_radiation_type MoK\a
_diffrn_radiation_wavelength 0.71073
_diffrn_reflns_av_R_equivalents 0.1665
_diffrn_reflns_av_sigmaI/netI 0.2659
_diffrn_reflns_limit_h_max 7
_diffrn_reflns_limit_h_min -7
_diffrn_reflns_limit_k_max 19
_diffrn_reflns_limit_k_min -17
_diffrn_reflns_limit_l_max 20
_diffrn_reflns_limit_l_min -19
_diffrn_reflns_number 10149
_diffrn_reflns_theta_full 25.51
_diffrn_reflns_theta_max 25.51
_diffrn_reflns_theta_min 1.65
_exptl_absorpt_coefficient_mu 2.222
_exptl_absorpt_correction_T_max 0.312
_exptl_absorpt_correction_T_min 0.183
_exptl_absorpt_correction_type empirical
_exptl_absorpt_process_details 'psi scan'
_exptl_crystal_colour colorless
_exptl_crystal_density_diffrn 1.431
_exptl_crystal_density_method 'not measured'
_exptl_crystal_description needle
_exptl_crystal_F_000 824
_exptl_crystal_size_max 0.3
_exptl_crystal_size_mid 0.07
_exptl_crystal_size_min 0.07
_refine_diff_density_max 0.488
_refine_diff_density_min -0.860
_refine_diff_density_rms 0.081
_refine_ls_abs_structure_details 'Flack H D (1983), Acta Cryst. A39, 876-881'
_refine_ls_abs_structure_Flack -0.05(2)
_refine_ls_extinction_method none
_refine_ls_goodness_of_fit_ref 0.778
_refine_ls_hydrogen_treatment mixed
_refine_ls_matrix_type full
_refine_ls_number_parameters 238
_refine_ls_number_reflns 3193
_refine_ls_number_restraints 0
_refine_ls_restrained_S_all 0.778
_refine_ls_R_factor_all 0.2082
_refine_ls_R_factor_gt 0.0568
_refine_ls_shift/su_max 0.000
_refine_ls_shift/su_mean 0.000
_refine_ls_structure_factor_coef Fsqd
_refine_ls_weighting_details 'calc w=1/[\s^2^(Fo^2^)+(0.0598P)^2^+0.0000P] where P=(Fo^2^+2Fc^2^)/3'
_refine_ls_weighting_scheme calc
_refine_ls_wR_factor_gt 0.1177
_refine_ls_wR_factor_ref 0.1550
_reflns_number_gt 1058
_reflns_number_total 3193
_reflns_threshold_expression >2sigma(I)
_cod_data_source_file ol802739d_si_004.cif
_cod_data_source_block br_3_7
_cod_original_cell_volume 1863.2(12)
_cod_original_sg_symbol_H-M P2(1)2(1)2(1)
_cod_database_code 1503764

loop_
_symmetry_equiv_pos_as_xyz
'x, y, z'
'-x+1/2, -y, z+1/2'
'-x, y+1/2, -z+1/2'
'x+1/2, -y+1/2, -z'

loop_
_atom_site_label
_atom_site_type_symbol
_atom_site_fract_x
_atom_site_fract_y
_atom_site_fract_z
_atom_site_U_iso_or_equiv
_atom_site_adp_type
_atom_site_occupancy
_atom_site_symmetry_multiplicity
_atom_site_calc_flag
_atom_site_refinement_flags
Br Br -0.3103(2) 0.64429(8) 0.47925(7) 0.0762(5) Uani 1 1 d .
C1 C -0.1393(15) 0.6698(7) 0.5610(6) 0.047(3) Uani 1 1 d .
C2 C 0.0621(18) 0.6365(7) 0.5723(6) 0.064(3) Uani 1 1 d .
H2 H 0.1127 0.5994 0.5384 0.077 Uiso 1 1 calc R
C3 C 0.1933(18) 0.6563(6) 0.6329(5) 0.056(3) Uani 1 1 d .
H3 H 0.3294 0.6326 0.6389 0.067 Uiso 1 1 calc R
C4 C 0.1200(18) 0.7123(6) 0.6851(6) 0.042(3) Uani 1 1 d .
C5 C -0.086(2) 0.7440(7) 0.6755(6) 0.060(4) Uani 1 1 d .
H5 H -0.1394 0.7793 0.7106 0.072 Uiso 1 1 calc R
C6 C -0.2144(19) 0.7246(6) 0.6146(7) 0.059(3) Uani 1 1 d .
H6 H -0.3514 0.7477 0.6089 0.070 Uiso 1 1 calc R
C7 C 0.2709(19) 0.7351(7) 0.7511(6) 0.056(4) Uani 1 1 d .
H7 H 0.427(19) 0.717(6) 0.734(6) 0.100 Uiso 1 1 d .
C8 C 0.177(2) 0.7071(7) 0.8272(6) 0.057(3) Uani 1 1 d .
H8 H 0.03(2) 0.690(7) 0.838(6) 0.100 Uiso 1 1 d .
C9 C 0.269(2) 0.7688(7) 0.8844(7) 0.055(4) Uani 1 1 d .
H9 H 0.34(2) 0.743(6) 0.926(6) 0.100 Uiso 1 1 d .
C10 C 0.3959(17) 0.8308(8) 0.8406(6) 0.058(4) Uani 1 1 d .
C11 C 0.2922(19) 0.8239(6) 0.7628(5) 0.059(3) Uani 1 1 d .
H11A H 0.1500 0.8492 0.7613 0.070 Uiso 1 1 calc R
H11B H 0.3856 0.8472 0.7250 0.070 Uiso 1 1 calc R
C12 C 0.224(2) 0.6243(8) 0.8439(6) 0.055(3) Uani 1 1 d .
C13 C 0.077(2) 0.5669(10) 0.8300(6) 0.073(4) Uani 1 1 d .
H13 H -0.0591 0.5817 0.8119 0.088 Uiso 1 1 calc R
C14 C 0.115(3) 0.4878(10) 0.8405(8) 0.083(5) Uani 1 1 d .
H14 H 0.0097 0.4506 0.8276 0.100 Uiso 1 1 calc R
C15 C 0.315(4) 0.4654(8) 0.8712(7) 0.084(5) Uani 1 1 d .
H15 H 0.3447 0.4127 0.8803 0.100 Uiso 1 1 calc R
C16 C 0.462(3) 0.5196(10) 0.8874(7) 0.079(4) Uani 1 1 d .
H16 H 0.5929 0.5043 0.9094 0.095 Uiso 1 1 calc R
C17 C 0.428(2) 0.5981(9) 0.8728(6) 0.069(4) Uani 1 1 d .
H17 H 0.5389 0.6342 0.8818 0.082 Uiso 1 1 calc R
C18 C 0.096(2) 0.8140(10) 0.9195(7) 0.062(4) Uani 1 1 d .
C19 C 0.344(2) 0.9082(8) 0.8819(6) 0.060(3) Uani 1 1 d .
C20 C 0.504(2) 0.9207(7) 0.9488(6) 0.088(5) Uani 1 1 d .
H20A H 0.4470 0.9606 0.9812 0.132 Uiso 1 1 calc R
H20B H 0.6448 0.9366 0.9304 0.132 Uiso 1 1 calc R
H20C H 0.5188 0.8724 0.9761 0.132 Uiso 1 1 calc R
C21 C 0.322(3) 0.9794(7) 0.8357(7) 0.097(5) Uani 1 1 d .
H21A H 0.2131 0.9706 0.7978 0.145 Uiso 1 1 calc R
H21B H 0.4595 0.9913 0.8126 0.145 Uiso 1 1 calc R
H21C H 0.2774 1.0227 0.8665 0.145 Uiso 1 1 calc R
O1 O 0.6271(12) 0.8170(6) 0.8326(5) 0.079(3) Uani 1 1 d .
H1 H 0.6650 0.7821 0.8613 0.119 Uiso 1 1 calc R
O2 O -0.0701(14) 0.7887(6) 0.9496(4) 0.077(3) Uani 1 1 d .
O3 O 0.1299(13) 0.8915(6) 0.9175(4) 0.067(3) Uani 1 1 d .

loop_
_atom_site_aniso_label
_atom_site_aniso_U_11
_atom_site_aniso_U_22
_atom_site_aniso_U_33
_atom_site_aniso_U_23
_atom_site_aniso_U_13
_atom_site_aniso_U_12
Br 0.0743(8) 0.0891(9) 0.0652(7) -0.0125(8) -0.0250(8) 0.0073(10)
C1 0.013(6) 0.070(10) 0.058(7) -0.004(6) -0.006(5) -0.006(6)
C2 0.069(9) 0.055(9) 0.069(8) -0.004(8) -0.012(7) -0.001(8)
C3 0.046(6) 0.063(8) 0.059(7) 0.005(7) -0.013(6) 0.019(8)
C4 0.037(8) 0.043(8) 0.046(7) 0.001(6) -0.006(6) -0.009(6)
C5 0.046(9) 0.077(10) 0.057(9) 0.011(7) -0.005(7) -0.017(7)
C6 0.031(8) 0.061(8) 0.084(9) 0.008(7) 0.017(7) 0.005(7)
C7 0.054(10) 0.060(9) 0.055(7) 0.006(6) 0.018(6) -0.007(7)
C8 0.054(8) 0.055(9) 0.061(8) -0.002(6) 0.024(8) -0.008(8)
C9 0.048(10) 0.058(9) 0.059(8) 0.014(7) -0.030(7) -0.008(7)
C10 0.023(7) 0.094(12) 0.056(8) 0.002(8) 0.000(6) -0.003(7)
C11 0.064(8) 0.056(9) 0.057(7) 0.010(6) -0.013(6) -0.007(7)
C12 0.046(9) 0.065(11) 0.054(7) -0.010(7) 0.003(6) -0.010(8)
C13 0.089(12) 0.072(12) 0.058(9) 0.006(8) -0.007(8) -0.002(10)
C14 0.076(12) 0.097(15) 0.077(11) 0.011(10) -0.005(9) -0.004(10)
C15 0.136(16) 0.050(11) 0.065(9) -0.010(7) 0.013(11) -0.026(13)
C16 0.102(13) 0.067(12) 0.069(10) -0.003(9) 0.010(9) 0.034(11)
C17 0.060(10) 0.074(12) 0.072(9) 0.007(8) -0.005(7) -0.006(8)
C18 0.057(11) 0.078(12) 0.052(9) -0.006(9) -0.004(7) 0.022(10)
C19 0.059(10) 0.064(10) 0.056(8) -0.010(7) 0.013(7) 0.000(8)
C20 0.090(10) 0.078(11) 0.096(11) -0.059(8) -0.037(9) 0.030(8)
C21 0.127(13) 0.073(11) 0.089(10) -0.022(8) -0.002(11) 0.021(11)
O1 0.049(6) 0.108(9) 0.082(7) -0.020(5) 0.005(5) 0.005(5)
O2 0.049(6) 0.126(9) 0.055(6) -0.007(5) 0.009(4) -0.007(5)
O3 0.058(7) 0.071(7) 0.071(6) -0.018(5) 0.002(5) 0.009(6)

loop_
_atom_type_symbol
_atom_type_description
_atom_type_scat_dispersion_real
_atom_type_scat_dispersion_imag
_atom_type_scat_source
C C 0.0033 0.0016 'International Tables Vol C Tables 4.2.6.8 and 6.1.1.4'
H H 0.0000 0.0000 'International Tables Vol C Tables 4.2.6.8 and 6.1.1.4'
O O 0.0106 0.0060 'International Tables Vol C Tables 4.2.6.8 and 6.1.1.4'
Br Br -0.2901 2.4595 'International Tables Vol C Tables 4.2.6.8 and 6.1.1.4'

loop_
_geom_angle_atom_site_label_1
_geom_angle_atom_site_label_2
_geom_angle_atom_site_label_3
_geom_angle
C2 C1 C6 117.6(10)
C2 C1 Br 121.8(9)
C6 C1 Br 120.6(9)
C1 C2 C3 122.2(11)
C1 C2 H2 118.9
C3 C2 H2 118.9
C2 C3 C4 119.9(10)
C2 C3 H3 120.0
C4 C3 H3 120.0
C5 C4 C3 118.1(10)
C5 C4 C7 122.7(11)
C3 C4 C7 119.2(10)
C4 C5 C6 121.5(12)
C4 C5 H5 119.2
C6 C5 H5 119.2
C5 C6 C1 120.5(11)
C5 C6 H6 119.7
C1 C6 H6 119.7
C11 C7 C4 113.7(9)
C11 C7 C8 102.4(9)
C4 C7 C8 112.0(10)
C11 C7 H7 104(7)
C4 C7 H7 105(7)
C8 C7 H7 120(7)
C12 C8 C7 113.7(10)
C12 C8 C9 116.1(11)
C7 C8 C9 103.6(10)
C12 C8 H8 81(8)
C7 C8 H8 128(7)
C9 C8 H8 114(7)
C18 C9 C10 103.1(12)
C18 C9 C8 112.1(11)
C10 C9 C8 108.0(10)
C18 C9 H9 103(8)
C10 C9 H9 120(8)
C8 C9 H9 111(7)
O1 C10 C9 115.9(11)
O1 C10 C11 107.5(9)
C9 C10 C11 101.8(9)
O1 C10 C19 112.8(10)
C9 C10 C19 103.9(9)
C11 C10 C19 114.6(10)
C7 C11 C10 103.6(9)
C7 C11 H11A 111.0
C10 C11 H11A 111.0
C7 C11 H11B 111.0
C10 C11 H11B 111.0
H11A C11 H11B 109.0
C13 C12 C17 114.9(12)
C13 C12 C8 122.1(14)
C17 C12 C8 123.0(13)
C12 C13 C14 125.1(14)
C12 C13 H13 117.5
C14 C13 H13 117.5
C13 C14 C15 117.7(15)
C13 C14 H14 121.2
C15 C14 H14 121.2
C16 C15 C14 119.5(15)
C16 C15 H15 120.2
C14 C15 H15 120.2
C15 C16 C17 122.3(16)
C15 C16 H16 118.9
C17 C16 H16 118.9
C16 C17 C12 120.4(13)
C16 C17 H17 119.8
C12 C17 H17 119.8
O2 C18 O3 119.1(14)
O2 C18 C9 127.4(16)
O3 C18 C9 113.5(14)
C21 C19 O3 108.5(12)
C21 C19 C10 116.8(10)
O3 C19 C10 102.9(10)
C21 C19 C20 112.3(12)
O3 C19 C20 104.3(9)
C10 C19 C20 110.8(10)
C19 C20 H20A 109.5
C19 C20 H20B 109.5
H20A C20 H20B 109.5
C19 C20 H20C 109.5
H20A C20 H20C 109.5
H20B C20 H20C 109.5
C19 C21 H21A 109.5
C19 C21 H21B 109.5
H21A C21 H21B 109.5
C19 C21 H21C 109.5
H21A C21 H21C 109.5
H21B C21 H21C 109.5
C10 O1 H1 109.5
C18 O3 C19 109.7(11)

loop_
_geom_bond_atom_site_label_1
_geom_bond_atom_site_label_2
_geom_bond_distance
Br C1 1.852(9)
C1 C2 1.369(13)
C1 C6 1.415(13)
C2 C3 1.391(12)
C2 H2 0.9300
C3 C4 1.409(13)
C3 H3 0.9300
C4 C5 1.379(14)
C4 C7 1.549(14)
C5 C6 1.384(14)
C5 H5 0.9300
C6 H6 0.9300
C7 C11 1.531(14)
C7 C8 1.554(14)
C7 H7 1.04(11)
C8 C12 1.468(16)
C8 C9 1.572(16)
C8 H8 0.97(12)
C9 C18 1.452(17)
C9 C10 1.525(15)
C9 H9 0.95(11)
C10 O1 1.438(11)
C10 C11 1.537(13)
C10 C19 1.544(15)
C11 H11A 0.9700
C11 H11B 0.9700
C12 C13 1.347(15)
C12 C17 1.421(15)
C13 C14 1.378(17)
C13 H13 0.9300
C14 C15 1.394(19)
C14 H14 0.9300
C15 C16 1.319(18)
C15 H15 0.9300
C16 C17 1.377(15)
C16 H16 0.9300
C17 H17 0.9300
C18 O2 1.227(15)
C18 O3 1.336(13)
C19 C21 1.474(15)
C19 O3 1.484(13)
C19 C20 1.561(14)
C20 H20A 0.9600
C20 H20B 0.9600
C20 H20C 0.9600
C21 H21A 0.9600
C21 H21B 0.9600
C21 H21C 0.9600
O1 H1 0.8200

loop_
_geom_torsion_atom_site_label_1
_geom_torsion_atom_site_label_2
_geom_torsion_atom_site_label_3
_geom_torsion_atom_site_label_4
_geom_torsion
C6 C1 C2 C3 -1.6(17)
Br C1 C2 C3 178.9(8)
C1 C2 C3 C4 0.1(18)
C2 C3 C4 C5 2.2(16)
C2 C3 C4 C7 -178.5(10)
C3 C4 C5 C6 -2.9(17)
C7 C4 C5 C6 177.8(9)
C4 C5 C6 C1 1.4(17)
C2 C1 C6 C5 0.9(16)
Br C1 C6 C5 -179.6(8)
C5 C4 C7 C11 -48.6(14)
C3 C4 C7 C11 132.0(10)
C5 C4 C7 C8 66.8(14)
C3 C4 C7 C8 -112.5(11)
C11 C7 C8 C12 -156.0(12)
C4 C7 C8 C12 81.8(14)
C11 C7 C8 C9 -29.1(13)
C4 C7 C8 C9 -151.3(11)
C12 C8 C9 C18 -118.4(14)
C7 C8 C9 C18 116.2(13)
C12 C8 C9 C10 128.8(11)
C7 C8 C9 C10 3.4(14)
C18 C9 C10 O1 148.4(10)
C8 C9 C10 O1 -92.8(12)
C18 C9 C10 C11 -95.2(10)
C8 C9 C10 C11 23.5(13)
C18 C9 C10 C19 24.1(11)
C8 C9 C10 C19 142.8(11)
C4 C7 C11 C10 166.0(9)
C8 C7 C11 C10 45.0(11)
O1 C10 C11 C7 79.9(11)
C9 C10 C11 C7 -42.3(12)
C19 C10 C11 C7 -153.7(10)
C7 C8 C12 C13 -96.7(15)
C9 C8 C12 C13 143.2(12)
C7 C8 C12 C17 80.5(14)
C9 C8 C12 C17 -39.6(17)
C17 C12 C13 C14 -1.1(18)
C8 C12 C13 C14 176.3(12)
C12 C13 C14 C15 3(2)
C13 C14 C15 C16 -2(2)
C14 C15 C16 C17 -2(2)
C15 C16 C17 C12 4(2)
C13 C12 C17 C16 -2.6(17)
C8 C12 C17 C16 180.0(11)
C10 C9 C18 O2 166.0(12)
C8 C9 C18 O2 50.2(17)
C10 C9 C18 O3 -14.4(13)
C8 C9 C18 O3 -130.2(11)
O1 C10 C19 C21 89.6(15)
C9 C10 C19 C21 -144.1(12)
C11 C10 C19 C21 -33.9(16)
O1 C10 C19 O3 -151.7(9)
C9 C10 C19 O3 -25.4(11)
C11 C10 C19 O3 84.8(11)
O1 C10 C19 C20 -40.7(13)
C9 C10 C19 C20 85.6(11)
C11 C10 C19 C20 -164.2(10)
O2 C18 O3 C19 177.3(10)
C9 C18 O3 C19 -2.3(14)
C21 C19 O3 C18 142.1(11)
C10 C19 O3 C18 17.8(12)
C20 C19 O3 C18 -98.0(12)
